data_2012878
loop_
_publ_author_name
'Strohmann, Carsten'
'Schildbach, Daniel'

_publ_section_title
;
 Bis{[diphenyl(piperidinomethyl)silyl]methyl}cadmium and -magnesium
;
_journal_issue 8
_journal_name_full 'Acta Crystallographica Section C'
_journal_page_first m447
_journal_page_last m449
_journal_paper_doi 10.1107/S0108270102011307
_journal_volume 58
_journal_year 2002
_chemical_formula_iupac '[Mg (C19 H24 N Si)2]'
_chemical_formula_moiety 'C38 H48 Mg N2 Si2'
_chemical_formula_sum 'C38 H48 Mg N2 Si2'
_chemical_formula_weight 613.27
_chemical_name_systematic
;
Bis{[diphenyl(piperidinomethyl)silyl]methyl}magnesium
;
_space_group_IT_number 15
_symmetry_cell_setting monoclinic
_symmetry_space_group_name_Hall '-C 2yc'
_symmetry_space_group_name_H-M 'C 1 2/c 1'
_cell_angle_alpha 90
_cell_angle_beta 93.38(3)
_cell_angle_gamma 90
_cell_formula_units_Z 4
_cell_length_a 27.215(5)
_cell_length_b 6.4100(10)
_cell_length_c 19.576(4)
_cell_measurement_reflns_used 6000
_cell_measurement_temperature 173(2)
_cell_measurement_theta_max 26.0
_cell_measurement_theta_min 2.49
_cell_volume 3409.1(11)
_computing_cell_refinement 'CELL in IPDS'
_computing_data_collection 'EXPOSE in IPDS (Stoe & Cie, 1997)'
_computing_data_reduction 'INTEGRATE in IPDS'
_computing_molecular_graphics 'ORTEP-3 (Farrugia, 2001)'
_computing_publication_material SHELXL97
_computing_structure_refinement 'SHELXL97 (Sheldrick, 1997)'
_computing_structure_solution 'SHELXS86 (Sheldrick, 1990)'
_diffrn_ambient_temperature 173(2)
_diffrn_measured_fraction_theta_full 0.964
_diffrn_measured_fraction_theta_max 0.964
_diffrn_measurement_device_type 'Stoe IPDS'
_diffrn_measurement_method \f
_diffrn_radiation_type MoK\a
_diffrn_radiation_wavelength 0.71073
_diffrn_reflns_av_R_equivalents 0.059
_diffrn_reflns_limit_h_max 33
_diffrn_reflns_limit_h_min -33
_diffrn_reflns_limit_k_max 7
_diffrn_reflns_limit_k_min -7
_diffrn_reflns_limit_l_max 21
_diffrn_reflns_limit_l_min -22
_diffrn_reflns_number 13184
_diffrn_reflns_theta_full 26
_diffrn_reflns_theta_max 26
_diffrn_reflns_theta_min 2.49
_diffrn_standards_decay_% 0
_diffrn_standards_interval_count 0
_diffrn_standards_interval_time 0
_diffrn_standards_number 0
_exptl_absorpt_coefficient_mu 0.151
_exptl_absorpt_correction_T_max 0.975
_exptl_absorpt_correction_T_min 0.905
_exptl_absorpt_correction_type numerical
_exptl_absorpt_process_details '(FACEIT in IPDS; Stoe & Cie, 1997)'
_exptl_crystal_colour colourless
_exptl_crystal_density_diffrn 1.195
_exptl_crystal_density_method 'not measured'
_exptl_crystal_description needle
_exptl_crystal_F_000 1320
_exptl_crystal_size_max 0.6
_exptl_crystal_size_mid 0.2
_exptl_crystal_size_min 0.1
_refine_diff_density_max 0.34
_refine_diff_density_min -0.38
_refine_ls_extinction_method none
_refine_ls_goodness_of_fit_ref 0.997
_refine_ls_hydrogen_treatment refall
_refine_ls_matrix_type full
_refine_ls_number_parameters 291
_refine_ls_number_reflns 3223
_refine_ls_number_restraints 0
_refine_ls_restrained_S_all 0.997
_refine_ls_R_factor_all 0.058
_refine_ls_R_factor_gt 0.044
_refine_ls_shift/su_max <0.001
_refine_ls_structure_factor_coef Fsqd
_refine_ls_weighting_details 'calc w = 1/[\s^2^(Fo^2^)+(0.0760P)^2^] where P=(Fo^2^+2Fc^2^)/3'
_refine_ls_weighting_scheme calc
_refine_ls_wR_factor_gt 0.109
_refine_ls_wR_factor_ref 0.115
_reflns_number_gt 2453
_reflns_number_total 3223
_reflns_threshold_expression I>2\s(I)
_cod_data_source_file gd1214.cif
_cod_data_source_block II
_cod_original_sg_symbol_H-M 'C 2/c'
_cod_database_code 2012878
_cod_database_fobs_code 2012878

loop_
_symmetry_equiv_pos_as_xyz
'x, y, z'
'-x, y, -z+1/2'
'x+1/2, y+1/2, z'
'-x+1/2, y+1/2, -z+1/2'
'-x, -y, -z'
'x, -y, z-1/2'
'-x+1/2, -y+1/2, -z'
'x+1/2, -y+1/2, z-1/2'

loop_
_atom_site_label
_atom_site_fract_x
_atom_site_fract_y
_atom_site_fract_z
_atom_site_U_iso_or_equiv
_atom_site_adp_type
_atom_site_calc_flag
_atom_site_refinement_flags
_atom_site_occupancy
_atom_site_disorder_assembly
_atom_site_disorder_group
_atom_site_type_symbol
Mg 0.000 0.26639(13) 0.25 0.0114(2) Uani d S 1 . . Mg
Si 0.106835(15) 0.30101(8) 0.19397(3) 0.01126(16) Uani d . 1 . . Si
N 0.01175(5) 0.4755(2) 0.15982(8) 0.0112(3) Uani d . 1 . . N
C1 0.06862(6) 0.1050(3) 0.23198(11) 0.0151(4) Uani d . 1 . . C
H1A 0.0849(8) 0.030(4) 0.2727(13) 0.025(6) Uiso d . 1 . . H
H1B 0.0562(9) 0.004(4) 0.1968(15) 0.038(7) Uiso d . 1 . . H
C2 0.15775(6) 0.3975(3) 0.25555(10) 0.0147(4) Uani d . 1 . . C
C3 0.17808(7) 0.2643(3) 0.30620(12) 0.0219(5) Uani d . 1 . . C
H3 0.1655(9) 0.126(4) 0.3115(14) 0.031(7) Uiso d . 1 . . H
C4 0.21658(8) 0.3272(4) 0.35054(13) 0.0298(5) Uani d . 1 . . C
H4 0.2301(12) 0.234(5) 0.3825(19) 0.055(9) Uiso d . 1 . . H
C5 0.23613(8) 0.5251(4) 0.34560(13) 0.0297(6) Uani d . 1 . . C
H5 0.2619(9) 0.565(4) 0.3729(14) 0.029(6) Uiso d . 1 . . H
C6 0.21694(7) 0.6608(4) 0.29598(12) 0.0257(5) Uani d . 1 . . C
H6 0.2307(8) 0.792(4) 0.2914(13) 0.021(6) Uiso d . 1 . . H
C7 0.17804(7) 0.5977(3) 0.25159(12) 0.0210(5) Uani d . 1 . . C
H7 0.1645(8) 0.701(4) 0.2150(13) 0.019(6) Uiso d . 1 . . H
C8 0.13661(6) 0.2333(3) 0.11173(11) 0.0148(4) Uani d . 1 . . C
C9 0.16501(7) 0.3816(3) 0.07900(12) 0.0209(5) Uani d . 1 . . C
H9 0.1705(9) 0.523(4) 0.0991(14) 0.030(6) Uiso d . 1 . . H
C10 0.18643(8) 0.3375(4) 0.01818(13) 0.0276(5) Uani d . 1 . . C
H10 0.2041(9) 0.443(4) -0.0036(15) 0.038(7) Uiso d . 1 . . H
C11 0.18027(8) 0.1444(4) -0.01198(13) 0.0313(6) Uani d . 1 . . C
H11 0.1941(10) 0.121(5) -0.0557(16) 0.044(8) Uiso d . 1 . . H
C12 0.15285(8) -0.0050(4) 0.01893(14) 0.0350(6) Uani d . 1 . . C
H12 0.1487(11) -0.143(5) -0.0008(16) 0.048(8) Uiso d . 1 . . H
C13 0.13144(7) 0.0390(4) 0.07998(13) 0.0249(5) Uani d . 1 . . C
H13 0.1139(9) -0.070(5) 0.1035(15) 0.038(7) Uiso d . 1 . . H
C14 0.06490(6) 0.5344(3) 0.17079(11) 0.0136(4) Uani d . 1 . . C
H14A 0.0666(7) 0.634(3) 0.2090(12) 0.012(5) Uiso d . 1 . . H
H14B 0.0758(8) 0.608(4) 0.1302(14) 0.027(6) Uiso d . 1 . . H
C15 -0.01832(6) 0.6682(3) 0.14876(12) 0.0161(4) Uani d . 1 . . C
H15A -0.0059(9) 0.742(4) 0.1106(15) 0.029(7) Uiso d . 1 . . H
H15B -0.0123(7) 0.754(3) 0.1895(13) 0.013(5) Uiso d . 1 . . H
C16 -0.07239(7) 0.6180(4) 0.13404(12) 0.0205(5) Uani d . 1 . . C
H16A -0.0909(8) 0.748(4) 0.1266(13) 0.022(6) Uiso d . 1 . . H
H16B -0.0843(8) 0.558(4) 0.1744(13) 0.016(5) Uiso d . 1 . . H
C17 -0.08055(7) 0.4745(4) 0.07273(13) 0.0258(5) Uani d . 1 . . C
H17A -0.1142(10) 0.434(4) 0.0664(15) 0.039(7) Uiso d . 1 . . H
H17B -0.0723(9) 0.552(4) 0.0320(15) 0.032(7) Uiso d . 1 . . H
C18 -0.04749(7) 0.2839(4) 0.08047(13) 0.0258(5) Uani d . 1 . . C
H18A -0.0494(10) 0.188(4) 0.0388(17) 0.043(8) Uiso d . 1 . . H
H18B -0.0595(10) 0.194(4) 0.1184(16) 0.039(7) Uiso d . 1 . . H
C19 0.00582(7) 0.3456(3) 0.09699(11) 0.0184(4) Uani d . 1 . . C
H19A 0.0251(8) 0.222(4) 0.1017(12) 0.016(5) Uiso d . 1 . . H
H19B 0.0180(8) 0.429(4) 0.0565(14) 0.028(6) Uiso d . 1 . . H

loop_
_atom_site_aniso_label
_atom_site_aniso_U_11
_atom_site_aniso_U_22
_atom_site_aniso_U_33
_atom_site_aniso_U_12
_atom_site_aniso_U_13
_atom_site_aniso_U_23
Mg 0.0091(4) 0.0122(5) 0.0131(5) 0.000 0.0027(3) 0.000
Si 0.0078(2) 0.0117(3) 0.0144(3) -0.00090(17) 0.00148(18) 0.0002(2)
N 0.0100(7) 0.0108(8) 0.0127(9) 0.0000(5) -0.0003(6) 0.0004(6)
C1 0.0119(8) 0.0127(10) 0.0209(12) 0.0009(7) 0.0032(7) 0.0005(8)
C2 0.0102(7) 0.0181(10) 0.0161(11) -0.0009(7) 0.0036(7) -0.0034(8)
C3 0.0180(9) 0.0242(12) 0.0236(14) 0.0008(8) 0.0008(8) 0.0030(9)
C4 0.0227(10) 0.0443(15) 0.0214(14) 0.0014(10) -0.0060(9) 0.0054(11)
C5 0.0172(10) 0.0484(15) 0.0231(15) -0.0052(9) -0.0023(9) -0.0105(11)
C6 0.0187(9) 0.0290(13) 0.0298(15) -0.0086(8) 0.0036(9) -0.0112(10)
C7 0.0169(9) 0.0218(11) 0.0243(13) -0.0046(8) 0.0021(8) -0.0002(9)
C8 0.0093(7) 0.0192(10) 0.0157(12) 0.0023(7) -0.0016(7) -0.0001(8)
C9 0.0184(9) 0.0221(11) 0.0225(13) 0.0021(8) 0.0050(8) 0.0037(9)
C10 0.0210(9) 0.0390(14) 0.0236(14) 0.0067(9) 0.0066(9) 0.0086(10)
C11 0.0217(10) 0.0550(16) 0.0173(14) 0.0087(10) 0.0026(9) -0.0054(11)
C12 0.0275(11) 0.0440(15) 0.0337(17) -0.0014(10) 0.0034(10) -0.0216(12)
C13 0.0195(9) 0.0250(12) 0.0307(14) -0.0047(8) 0.0050(8) -0.0075(10)
C14 0.0107(8) 0.0134(10) 0.0167(12) -0.0029(7) 0.0019(7) 0.0017(8)
C15 0.0148(9) 0.0140(10) 0.0193(13) 0.0028(7) 0.0000(7) 0.0053(8)
C16 0.0136(9) 0.0280(12) 0.0198(13) 0.0051(8) -0.0002(8) 0.0043(9)
C17 0.0144(9) 0.0431(14) 0.0192(14) 0.0016(8) -0.0056(8) 0.0015(10)
C18 0.0222(10) 0.0337(13) 0.0206(14) -0.0018(9) -0.0066(8) -0.0094(10)
C19 0.0176(9) 0.0242(11) 0.0133(12) 0.0031(8) -0.0001(7) -0.0047(8)

loop_
_atom_type_symbol
_atom_type_description
_atom_type_scat_dispersion_real
_atom_type_scat_dispersion_imag
_atom_type_scat_source
C C 0.0033 0.0016 'International Tables Vol C Tables 4.2.6.8 and 6.1.1.4'
H H 0 0 'International Tables Vol C Tables 4.2.6.8 and 6.1.1.4'
N N 0.0061 0.0033 'International Tables Vol C Tables 4.2.6.8 and 6.1.1.4'
Si Si 0.0817 0.0704 'International Tables Vol C Tables 4.2.6.8 and 6.1.1.4'
Mg Mg 0.0486 0.0363 'International Tables Vol C Tables 4.2.6.8 and 6.1.1.4'

loop_
_geom_angle_atom_site_label_1
_geom_angle_atom_site_label_2
_geom_angle_atom_site_label_3
_geom_angle_site_symmetry_1
_geom_angle_site_symmetry_3
_geom_angle
_geom_angle_publ_flag
C1 Mg C1 2 . 123.39(11) yes
C1 Mg N 2 2 89.60(7) yes
C1 Mg N . 2 124.81(7) no
C1 Mg N 2 . 124.81(7) yes
C1 Mg N . . 89.60(7) no
N Mg N 2 . 107.02(9) yes
C1 Mg Si 2 2 33.62(5) no
C1 Mg Si . 2 154.02(6) no
N Mg Si 2 2 60.85(4) no
N Mg Si . 2 113.83(4) no
C1 Mg Si 2 . 154.02(6) no
C1 Mg Si . . 33.62(5) no
N Mg Si 2 . 113.83(4) no
N Mg Si . . 60.85(4) no
Si Mg Si 2 . 171.99(3) no
C1 Si C2 . . 112.43(10) no
C1 Si C8 . . 118.24(9) no
C2 Si C8 . . 106.45(8) no
C1 Si C14 . . 106.79(8) no
C2 Si C14 . . 107.42(9) no
C8 Si C14 . . 104.81(9) no
C1 Si Mg . . 41.64(6) no
C2 Si Mg . . 117.08(6) no
C8 Si Mg . . 136.36(6) no
C14 Si Mg . . 65.95(6) no
C19 N C15 . . 108.19(15) no
C19 N C14 . . 108.46(14) no
C15 N C14 . . 109.23(14) no
C19 N Mg . . 107.54(12) no
C15 N Mg . . 120.30(12) no
C14 N Mg . . 102.59(11) no
Si C1 Mg . . 104.73(9) no
Si C1 H1A . . 114.6(13) no
Mg C1 H1A . . 116.1(13) no
Si C1 H1B . . 110.3(16) no
Mg C1 H1B . . 99.4(15) no
H1A C1 H1B . . 111(2) no
C3 C2 C7 . . 117.26(18) no
C3 C2 Si . . 119.86(15) no
C7 C2 Si . . 122.83(16) no
C4 C3 C2 . . 121.4(2) no
C4 C3 H3 . . 117.7(15) no
C2 C3 H3 . . 120.9(15) no
C5 C4 C3 . . 120.4(2) no
C5 C4 H4 . . 120(2) no
C3 C4 H4 . . 120(2) no
C4 C5 C6 . . 119.7(2) no
C4 C5 H5 . . 120.7(17) no
C6 C5 H5 . . 119.5(17) no
C5 C6 C7 . . 119.9(2) no
C5 C6 H6 . . 120.0(15) no
C7 C6 H6 . . 120.1(15) no
C6 C7 C2 . . 121.3(2) no
C6 C7 H7 . . 118.5(13) no
C2 C7 H7 . . 120.2(13) no
C13 C8 C9 . . 116.4(2) no
C13 C8 Si . . 123.08(16) no
C9 C8 Si . . 120.50(16) no
C10 C9 C8 . . 121.7(2) no
C10 C9 H9 . . 117.6(15) no
C8 C9 H9 . . 120.7(15) no
C11 C10 C9 . . 120.3(2) no
C11 C10 H10 . . 120.2(17) no
C9 C10 H10 . . 119.4(17) no
C10 C11 C12 . . 119.5(2) no
C10 C11 H11 . . 118.2(18) no
C12 C11 H11 . . 122.2(18) no
C11 C12 C13 . . 120.2(2) no
C11 C12 H12 . . 120.8(18) no
C13 C12 H12 . . 119.0(19) no
C12 C13 C8 . . 121.9(2) no
C12 C13 H13 . . 120.1(17) no
C8 C13 H13 . . 117.9(17) no
N C14 Si . . 113.14(12) no
N C14 H14A . . 106.0(12) no
Si C14 H14A . . 109.0(12) no
N C14 H14B . . 109.8(14) no
Si C14 H14B . . 111.2(14) no
H14A C14 H14B . . 107.5(19) no
N C15 C16 . . 111.73(16) no
N C15 H15A . . 107.9(15) no
C16 C15 H15A . . 109.7(15) no
N C15 H15B . . 106.5(13) no
C16 C15 H15B . . 113.0(12) no
H15A C15 H15B . . 108(2) no
C15 C16 C17 . . 111.94(17) no
C15 C16 H16A . . 109.3(13) no
C17 C16 H16A . . 110.4(15) no
C15 C16 H16B . . 107.5(13) no
C17 C16 H16B . . 111.6(14) no
H16A C16 H16B . . 105.8(19) no
C18 C17 C16 . . 110.51(18) no
C18 C17 H17A . . 110.6(17) no
C16 C17 H17A . . 111.3(17) no
C18 C17 H17B . . 109.2(15) no
C16 C17 H17B . . 107.8(16) no
H17A C17 H17B . . 107(2) no
C17 C18 C19 . . 111.34(19) no
C17 C18 H18A . . 113.9(16) no
C19 C18 H18A . . 109.3(15) no
C17 C18 H18B . . 108.4(15) no
C19 C18 H18B . . 109.8(16) no
H18A C18 H18B . . 104(2) no
N C19 C18 . . 112.19(16) no
N C19 H19A . . 110.7(14) no
C18 C19 H19A . . 108.7(13) no
N C19 H19B . . 109.0(15) no
C18 C19 H19B . . 108.5(13) no
H19A C19 H19B . . 107.7(19) no

loop_
_geom_bond_atom_site_label_1
_geom_bond_atom_site_label_2
_geom_bond_site_symmetry_2
_geom_bond_distance
_geom_bond_publ_flag
Mg C1 2 2.1816(18) no
Mg C1 . 2.1816(18) yes
Mg N 2 2.2545(17) no
Mg N . 2.2545(17) yes
Mg Si 2 3.1752(8) no
Mg Si . 3.1752(9) no
Si C1 . 1.818(2) yes
Si C2 . 1.886(2) yes
Si C8 . 1.895(2) yes
Si C14 . 1.9200(19) yes
N C19 . 1.486(3) no
N C15 . 1.490(2) no
N C14 . 1.498(2) no
C1 H1A . 1.01(3) no
C1 H1B . 0.99(3) no
C2 C3 . 1.398(3) no
C2 C7 . 1.401(3) no
C3 C4 . 1.381(3) no
C3 H3 . 0.96(3) no
C4 C5 . 1.381(4) no
C4 H4 . 0.92(3) no
C5 C6 . 1.383(4) no
C5 H5 . 0.89(3) no
C6 C7 . 1.390(3) no
C6 H6 . 0.93(2) no
C7 H7 . 1.03(2) no
C8 C13 . 1.395(3) no
C8 C9 . 1.403(3) no
C9 C10 . 1.385(3) no
C9 H9 . 1.00(3) no
C10 C11 . 1.378(4) no
C10 H10 . 0.95(3) no
C11 C12 . 1.376(4) no
C11 H11 . 0.97(3) no
C12 C13 . 1.389(3) no
C12 H12 . 0.97(3) no
C13 H13 . 0.98(3) no
C14 H14A . 0.98(2) no
C14 H14B . 0.98(3) no
C15 C16 . 1.517(3) no
C15 H15A . 0.96(3) no
C15 H15B . 0.97(2) no
C16 C17 . 1.518(3) no
C16 H16A . 0.98(2) no
C16 H16B . 0.95(3) no
C17 C18 . 1.520(3) no
C17 H17A . 0.95(3) no
C17 H17B . 0.98(3) no
C18 C19 . 1.520(3) no
C18 H18A . 1.02(3) no
C18 H18B . 1.01(3) no
C19 H19A . 0.95(2) no
C19 H19B . 1.03(3) no
